data_7240387
loop_
_publ_author_name
'Yang, Chih-Tung'
'Yang, Xiang-Kai'
'Hu, Ji-Hong'
'Lee, Wei-Te'
'Chen, Tsun-Ren'
'Wang, Chih-Chieh'
'Chen, Jhy-Der'

_publ_section_title
;
 One-dimensional chains based on linear tetranuclear copper(I) units:
 reversible structural transformation and luminescence change
;
_journal_name_full CrystEngComm
_journal_paper_doi 10.1039/D0CE00294A
_journal_year 2020
_chemical_formula_sum 'C22 H18 Cu4 I2 N8'
_chemical_formula_weight 902.40
_space_group_crystal_system triclinic
_space_group_IT_number 2
_space_group_name_Hall '-P 1'
_space_group_name_H-M_alt 'P -1'
_atom_sites_solution_hydrogens geom
_audit_creation_method SHELXL-2014/7
_audit_update_record
;
2020-02-03 deposited with the CCDC.	2020-04-23 downloaded from the CCDC.
;
_cell_angle_alpha 87.6090(10)
_cell_angle_beta 79.1280(10)
_cell_angle_gamma 72.9380(10)
_cell_formula_units_Z 1
_cell_length_a 7.02250(10)
_cell_length_b 8.3565(2)
_cell_length_c 11.6598(2)
_cell_measurement_reflns_used 6780
_cell_measurement_temperature 296(2)
_cell_measurement_theta_max 28.26
_cell_measurement_theta_min 2.55
_cell_volume 642.31(2)
_computing_cell_refinement 'Bruker SAINT'
_computing_data_collection 'Bruker APEX2'
_computing_data_reduction 'Bruker SAINT'
_computing_molecular_graphics 'Bruker SHELXTL'
_computing_publication_material 'Bruker SHELXTL'
_computing_structure_refinement 'SHELXL-2014/7 (Sheldrick, 2014)'
_computing_structure_solution 'SHELXS-97 (Sheldrick, 2008)'
_diffrn_ambient_temperature 296(2)
_diffrn_measured_fraction_theta_full 1.000
_diffrn_measured_fraction_theta_max 0.998
_diffrn_measurement_device_type 'Bruker APEX-II CCD'
_diffrn_measurement_method '\f and \w scans'
_diffrn_radiation_type MoK\a
_diffrn_radiation_wavelength 0.71073
_diffrn_reflns_av_R_equivalents 0.0287
_diffrn_reflns_av_unetI/netI 0.0309
_diffrn_reflns_Laue_measured_fraction_full 1.000
_diffrn_reflns_Laue_measured_fraction_max 0.998
_diffrn_reflns_limit_h_max 9
_diffrn_reflns_limit_h_min -9
_diffrn_reflns_limit_k_max 11
_diffrn_reflns_limit_k_min -11
_diffrn_reflns_limit_l_max 15
_diffrn_reflns_limit_l_min -15
_diffrn_reflns_number 11499
_diffrn_reflns_point_group_measured_fraction_full 1.000
_diffrn_reflns_point_group_measured_fraction_max 0.998
_diffrn_reflns_theta_full 25.242
_diffrn_reflns_theta_max 28.275
_diffrn_reflns_theta_min 1.779
_exptl_absorpt_coefficient_mu 5.698
_exptl_absorpt_correction_T_max 0.7457
_exptl_absorpt_correction_T_min 0.5386
_exptl_absorpt_correction_type multi-scan
_exptl_absorpt_process_details 'SADABS V2008/1 (Bruker AXS, 2008)'
_exptl_crystal_colour yellow
_exptl_crystal_density_diffrn 2.333
_exptl_crystal_description Plate
_exptl_crystal_F_000 428
_exptl_crystal_size_max 0.200
_exptl_crystal_size_mid 0.100
_exptl_crystal_size_min 0.100
_refine_diff_density_max 0.869
_refine_diff_density_min -0.589
_refine_diff_density_rms 0.100
_refine_ls_extinction_method none
_refine_ls_goodness_of_fit_ref 1.061
_refine_ls_hydrogen_treatment constr
_refine_ls_matrix_type full
_refine_ls_number_parameters 163
_refine_ls_number_reflns 3196
_refine_ls_number_restraints 0
_refine_ls_restrained_S_all 1.061
_refine_ls_R_factor_all 0.0405
_refine_ls_R_factor_gt 0.0279
_refine_ls_shift/su_max 0.001
_refine_ls_shift/su_mean 0.000
_refine_ls_structure_factor_coef Fsqd
_refine_ls_weighting_details 'w=1/[\s^2^(Fo^2^)+(0.0182P)^2^+0.5628P] where P=(Fo^2^+2Fc^2^)/3'
_refine_ls_weighting_scheme calc
_refine_ls_wR_factor_gt 0.0525
_refine_ls_wR_factor_ref 0.0564
_reflns_Friedel_coverage 0.000
_reflns_number_gt 2577
_reflns_number_total 3196
_reflns_threshold_expression 'I > 2\s(I)'
_cod_data_source_file d0ce00294a2.cif
_cod_data_source_block 2
_cod_depositor_comments
;
The following automatic conversions were performed:

data item '_exptl_absorpt_correction_type' value 'multi_scan' was
changed to 'multi-scan' in accordance with the
/home/data/users/saulius/crontab/automatic-downloads/rss-feeds/RSC/lib/dictionaries/cif_core.dic
dictionary named 'cif_core.dic' version 2.4.2 last updated on
2011-04-26.

Automatic conversion script
Id: cif_fix_values 7556 2019-12-06 15:28:31Z antanas 
;
_cod_original_cell_volume 642.32(2)
_cod_database_code 7240387
_shelx_shelxl_version_number 2014/7
_shelx_space_group_comment
; 
The symmetry employed for this shelxl refinement is uniquely defined 
by the following loop, which should always be used as a source of 
symmetry information in preference to the above space-group names. 
They are only intended as comments. 
;
_shelx_estimated_absorpt_t_min 0.395
_shelx_estimated_absorpt_t_max 0.600

loop_
_space_group_symop_operation_xyz
'x, y, z'
'-x, -y, -z'

loop_
_atom_site_label
_atom_site_type_symbol
_atom_site_fract_x
_atom_site_fract_y
_atom_site_fract_z
_atom_site_U_iso_or_equiv
_atom_site_adp_type
_atom_site_occupancy
_atom_site_site_symmetry_order
_atom_site_calc_flag
_atom_site_refinement_flags_posn
_atom_site_refinement_flags_adp
_atom_site_refinement_flags_occupancy
_atom_site_disorder_assembly
_atom_site_disorder_group
Cu1 Cu 0.27224(6) 0.36213(5) 0.23109(3) 0.03336(11) Uani 1 1 d . . . . .
Cu2 Cu 0.01458(7) 0.44021(5) 0.09998(4) 0.04409(13) Uani 1 1 d . . . . .
I I 0.66011(3) 0.34016(3) 0.23838(2) 0.03979(8) Uani 1 1 d . . . . .
N1 N 0.1092(4) 0.5749(3) 0.3111(2) 0.0278(6) Uani 1 1 d . . . . .
N2 N -0.0473(4) 0.6664(3) 0.1526(2) 0.0262(5) Uani 1 1 d . . . . .
N3 N -0.1468(4) 0.7701(3) -0.0201(2) 0.0267(5) Uani 1 1 d . . . . .
N4 N -0.2818(4) 0.8652(3) -0.1847(2) 0.0272(5) Uani 1 1 d . . . . .
C1 C 0.1400(5) 0.5983(4) 0.4192(3) 0.0355(7) Uani 1 1 d . . . . .
H1A H 0.2350 0.5139 0.4499 0.043 Uiso 1 1 calc R U . . .
C2 C 0.0397(6) 0.7389(4) 0.4859(3) 0.0410(8) Uani 1 1 d . . . . .
H2A H 0.0643 0.7497 0.5604 0.049 Uiso 1 1 calc R U . . .
C3 C -0.0992(6) 0.8641(4) 0.4391(3) 0.0409(8) Uani 1 1 d . . . . .
H3B H -0.1705 0.9612 0.4825 0.049 Uiso 1 1 calc R U . . .
C4 C -0.1325(5) 0.8460(4) 0.3290(3) 0.0336(7) Uani 1 1 d . . . . .
H4B H -0.2256 0.9308 0.2971 0.040 Uiso 1 1 calc R U . . .
C5 C -0.0254(4) 0.6990(4) 0.2649(3) 0.0275(6) Uani 1 1 d . . . . .
C6 C -0.1277(4) 0.7927(3) 0.0876(3) 0.0267(6) Uani 1 1 d . . . . .
H6A H -0.1720 0.9006 0.1191 0.032 Uiso 1 1 calc R U . . .
C7 C -0.2361(4) 0.9062(3) -0.0848(3) 0.0256(6) Uani 1 1 d . . . . .
C8 C -0.2794(5) 1.0754(4) -0.0530(3) 0.0321(7) Uani 1 1 d . . . . .
H8A H -0.2487 1.1037 0.0162 0.038 Uiso 1 1 calc R U . . .
C9 C -0.3669(5) 1.1983(4) -0.1241(3) 0.0371(8) Uani 1 1 d . . . . .
H9A H -0.3978 1.3102 -0.1025 0.045 Uiso 1 1 calc R U . . .
C10 C -0.4093(5) 1.1570(4) -0.2273(3) 0.0374(8) Uani 1 1 d . . . . .
H10A H -0.4659 1.2391 -0.2775 0.045 Uiso 1 1 calc R U . . .
C11 C -0.3646(5) 0.9891(4) -0.2537(3) 0.0338(7) Uani 1 1 d . . . . .
H11A H -0.3935 0.9598 -0.3232 0.041 Uiso 1 1 calc R U . . .

loop_
_atom_site_aniso_label
_atom_site_aniso_U_11
_atom_site_aniso_U_22
_atom_site_aniso_U_33
_atom_site_aniso_U_23
_atom_site_aniso_U_13
_atom_site_aniso_U_12
Cu1 0.0382(2) 0.02590(19) 0.0353(2) -0.00265(16) -0.01369(18) -0.00356(16)
Cu2 0.0634(3) 0.0236(2) 0.0424(3) -0.01004(17) -0.0293(2) 0.00550(19)
I 0.02851(12) 0.03586(12) 0.05590(16) -0.00194(10) -0.01089(10) -0.00844(9)
N1 0.0300(14) 0.0275(13) 0.0280(14) -0.0034(10) -0.0072(11) -0.0099(11)
N2 0.0271(13) 0.0238(12) 0.0277(14) -0.0059(10) -0.0076(11) -0.0047(10)
N3 0.0269(13) 0.0208(12) 0.0321(15) -0.0029(10) -0.0088(11) -0.0040(10)
N4 0.0239(13) 0.0242(12) 0.0327(15) -0.0002(11) -0.0057(11) -0.0052(10)
C1 0.0415(19) 0.0339(17) 0.0336(19) 0.0032(14) -0.0134(15) -0.0113(14)
C2 0.058(2) 0.043(2) 0.0278(18) -0.0059(15) -0.0109(16) -0.0202(17)
C3 0.050(2) 0.0344(18) 0.036(2) -0.0135(15) -0.0033(16) -0.0094(16)
C4 0.0328(17) 0.0306(16) 0.0364(19) -0.0102(14) -0.0091(14) -0.0044(13)
C5 0.0261(15) 0.0262(14) 0.0312(17) -0.0046(12) -0.0047(13) -0.0089(12)
C6 0.0235(15) 0.0206(14) 0.0340(18) -0.0068(12) -0.0022(13) -0.0041(11)
C7 0.0212(14) 0.0231(14) 0.0322(17) -0.0018(12) -0.0025(12) -0.0071(11)
C8 0.0321(17) 0.0245(15) 0.0390(19) -0.0037(13) -0.0054(14) -0.0074(13)
C9 0.0338(18) 0.0224(15) 0.054(2) 0.0029(15) -0.0053(16) -0.0085(13)
C10 0.0337(18) 0.0294(16) 0.047(2) 0.0118(15) -0.0094(16) -0.0072(14)
C11 0.0291(16) 0.0358(17) 0.0357(19) 0.0011(14) -0.0072(14) -0.0077(14)

loop_
_atom_type_symbol
_atom_type_description
_atom_type_scat_dispersion_real
_atom_type_scat_dispersion_imag
_atom_type_scat_source
C C 0.0033 0.0016 'International Tables Vol C Tables 4.2.6.8 and 6.1.1.4'
H H 0.0000 0.0000 'International Tables Vol C Tables 4.2.6.8 and 6.1.1.4'
N N 0.0061 0.0033 'International Tables Vol C Tables 4.2.6.8 and 6.1.1.4'
Cu Cu 0.3201 1.2651 'International Tables Vol C Tables 4.2.6.8 and 6.1.1.4'
I I -0.4742 1.8119 'International Tables Vol C Tables 4.2.6.8 and 6.1.1.4'

loop_
_geom_angle_atom_site_label_1
_geom_angle_atom_site_label_2
_geom_angle_atom_site_label_3
_geom_angle
_geom_angle_site_symmetry_1
_geom_angle_site_symmetry_3
_geom_angle_publ_flag
N1 Cu1 N4 147.17(10) . 2_565 ?
N1 Cu1 Cu2 83.43(7) . . ?
N4 Cu1 Cu2 81.21(7) 2_565 . ?
N1 Cu1 I 105.55(7) . . ?
N4 Cu1 I 104.31(7) 2_565 . ?
Cu2 Cu1 I 142.43(2) . . ?
N2 Cu2 N3 162.52(11) . 2_565 ?
N2 Cu2 Cu1 87.71(7) . . ?
N3 Cu2 Cu1 88.14(7) 2_565 . ?
N2 Cu2 Cu2 86.23(8) . 2_565 ?
N3 Cu2 Cu2 85.70(8) 2_565 2_565 ?
Cu1 Cu2 Cu2 138.62(4) . 2_565 ?
N2 Cu2 I 100.97(8) . 1_455 ?
N3 Cu2 I 96.51(8) 2_565 1_455 ?
Cu1 Cu2 I 103.155(19) . 1_455 ?
Cu2 Cu2 I 118.19(3) 2_565 1_455 ?
Cu1 I Cu2 140.318(15) . 1_655 ?
C1 N1 C5 118.3(3) . . ?
C1 N1 Cu1 116.6(2) . . ?
C5 N1 Cu1 125.1(2) . . ?
C6 N2 C5 119.2(2) . . ?
C6 N2 Cu2 120.8(2) . . ?
C5 N2 Cu2 119.74(19) . . ?
C6 N3 C7 120.1(2) . . ?
C6 N3 Cu2 121.00(19) . 2_565 ?
C7 N3 Cu2 118.07(19) . 2_565 ?
C11 N4 C7 118.5(3) . . ?
C11 N4 Cu1 115.3(2) . 2_565 ?
C7 N4 Cu1 125.6(2) . 2_565 ?
N1 C1 C2 123.8(3) . . ?
N1 C1 H1A 118.1 . . ?
C2 C1 H1A 118.1 . . ?
C1 C2 C3 117.7(3) . . ?
C1 C2 H2A 121.1 . . ?
C3 C2 H2A 121.1 . . ?
C4 C3 C2 120.2(3) . . ?
C4 C3 H3B 119.9 . . ?
C2 C3 H3B 119.9 . . ?
C3 C4 C5 119.4(3) . . ?
C3 C4 H4B 120.3 . . ?
C5 C4 H4B 120.3 . . ?
N1 C5 N2 115.0(2) . . ?
N1 C5 C4 120.5(3) . . ?
N2 C5 C4 124.5(3) . . ?
N3 C6 N2 121.9(2) . . ?
N3 C6 H6A 119.0 . . ?
N2 C6 H6A 119.0 . . ?
N4 C7 N3 114.7(2) . . ?
N4 C7 C8 120.1(3) . . ?
N3 C7 C8 125.2(3) . . ?
C9 C8 C7 119.8(3) . . ?
C9 C8 H8A 120.1 . . ?
C7 C8 H8A 120.1 . . ?
C8 C9 C10 120.2(3) . . ?
C8 C9 H9A 119.9 . . ?
C10 C9 H9A 119.9 . . ?
C9 C10 C11 117.4(3) . . ?
C9 C10 H10A 121.3 . . ?
C11 C10 H10A 121.3 . . ?
N4 C11 C10 123.8(3) . . ?
N4 C11 H11A 118.1 . . ?
C10 C11 H11A 118.1 . . ?

loop_
_geom_bond_atom_site_label_1
_geom_bond_atom_site_label_2
_geom_bond_distance
_geom_bond_site_symmetry_2
_geom_bond_publ_flag
Cu1 N1 1.971(2) . ?
Cu1 N4 1.975(2) 2_565 ?
Cu1 Cu2 2.5108(6) . ?
Cu1 I 2.6931(5) . ?
Cu2 N2 1.911(2) . ?
Cu2 N3 1.916(2) 2_565 ?
Cu2 Cu2 2.5183(9) 2_565 ?
Cu2 I 3.0155(6) 1_455 ?
I Cu2 3.0155(6) 1_655 ?
N1 C1 1.349(4) . ?
N1 C5 1.352(4) . ?
N2 C6 1.323(4) . ?
N2 C5 1.394(4) . ?
N3 C6 1.316(4) . ?
N3 C7 1.395(4) . ?
N3 Cu2 1.916(2) 2_565 ?
N4 C11 1.345(4) . ?
N4 C7 1.348(4) . ?
N4 Cu1 1.975(2) 2_565 ?
C1 C2 1.366(5) . ?
C1 H1A 0.9300 . ?
C2 C3 1.377(5) . ?
C2 H2A 0.9300 . ?
C3 C4 1.371(4) . ?
C3 H3B 0.9300 . ?
C4 C5 1.399(4) . ?
C4 H4B 0.9300 . ?
C6 H6A 0.9300 . ?
C7 C8 1.406(4) . ?
C8 C9 1.367(5) . ?
C8 H8A 0.9300 . ?
C9 C10 1.373(5) . ?
C9 H9A 0.9300 . ?
C10 C11 1.380(4) . ?
C10 H10A 0.9300 . ?
C11 H11A 0.9300 . ?
